data_2104340
loop_
_publ_author_name
'St\"oger, Berthold'
'Weil, Matthias'
'Zobetz, Erich'
'Giester, Gerald'

_publ_section_title
;
 Polymorphism of CaTeO~3~ and solid solutions
 Ca~<i>x~</i>Sr~1{-~<i>x</i>}TeO~3~
;
_journal_coeditor_code SN5078
_journal_issue 2
_journal_name_full 'Acta Crystallographica Section B'
_journal_page_first 167
_journal_page_last 181
_journal_paper_doi 10.1107/S0108768109002997
_journal_volume 65
_journal_year 2009
_chemical_formula_structural 'Ca Te O3'
_chemical_formula_sum 'Ca O3 Te'
_chemical_formula_weight 215.68
_chemical_name_systematic
;
 calcium(II) tellurium(IV) oxide - beta prime
;
_space_group_IT_number 2
_symmetry_cell_setting triclinic
_symmetry_space_group_name_Hall '-P 1'
_symmetry_space_group_name_H-M 'P -1'
_atom_sites_solution_primary direct
_atom_sites_solution_secondary difmap
_audit_creation_method SHELXL-97
_cell_angle_alpha 108.6200(10)
_cell_angle_beta 112.398(2)
_cell_angle_gamma 32.307(2)
_cell_formula_units_Z 18
_cell_length_a 25.5990(5)
_cell_length_b 10.3871(2)
_cell_length_c 11.2384(3)
_cell_measurement_reflns_used 17367
_cell_measurement_temperature 200(2)
_cell_measurement_theta_max 36.23
_cell_measurement_theta_min 2.07
_cell_volume 1476.60(10)
_computing_cell_refinement 'Denzo (Otwinowski & Minor, 1997)'
_computing_data_collection 'Collect (Nonius, 1998)'
_computing_data_reduction 'Denzo (Otwinowski & Minor, 1997)'
_computing_structure_refinement 'SHELXL-97 (Sheldrick, 1997)'
_computing_structure_solution 'SHELXS-97 (Sheldrick, 1990)'
_diffrn_ambient_temperature 200(2)
_diffrn_measured_fraction_theta_full 0.878
_diffrn_measured_fraction_theta_max 0.878
_diffrn_measurement_device_type 'Nonius Kappa-CCD'
_diffrn_measurement_method \w-scans
_diffrn_radiation_monochromator graphite
_diffrn_radiation_source 'fine-focus sealed tube'
_diffrn_radiation_type MoK\a
_diffrn_radiation_wavelength 0.71073
_diffrn_reflns_av_R_equivalents 0.0411
_diffrn_reflns_av_sigmaI/netI 0.0670
_diffrn_reflns_limit_h_max 40
_diffrn_reflns_limit_h_min -41
_diffrn_reflns_limit_k_max 17
_diffrn_reflns_limit_k_min -16
_diffrn_reflns_limit_l_max 17
_diffrn_reflns_limit_l_min -18
_diffrn_reflns_number 17367
_diffrn_reflns_theta_full 36.23
_diffrn_reflns_theta_max 36.23
_diffrn_reflns_theta_min 2.07
_diffrn_standards_number 0
_exptl_absorpt_coefficient_mu 10.420
_exptl_absorpt_correction_T_max 0.7451
_exptl_absorpt_correction_T_min 0.3678
_exptl_absorpt_correction_type multi-scan
_exptl_absorpt_process_details 'HKL-Scalepack (Otwinowsky & Minor, 2003)'
_exptl_crystal_colour colourless
_exptl_crystal_density_diffrn 4.366
_exptl_crystal_density_method 'not measured'
_exptl_crystal_description fragment
_exptl_crystal_F_000 1728
_exptl_crystal_size_max 0.12
_exptl_crystal_size_mid 0.08
_exptl_crystal_size_min 0.03
_refine_diff_density_max 2.958
_refine_diff_density_min -2.402
_refine_ls_extinction_coef 0.00066(4)
_refine_ls_extinction_expression Fc^*^=kFc[1+0.001xFc^2^\l^3^/sin(2\q)]^-1/4^
_refine_ls_extinction_method SHELXL
_refine_ls_goodness_of_fit_ref 1.011
_refine_ls_matrix_type full
_refine_ls_number_parameters 407
_refine_ls_number_reflns 12498
_refine_ls_number_restraints 0
_refine_ls_restrained_S_all 1.011
_refine_ls_R_factor_all 0.0605
_refine_ls_R_factor_gt 0.0386
_refine_ls_shift/su_max 0.003
_refine_ls_shift/su_mean 0.000
_refine_ls_structure_factor_coef Fsqd
_refine_ls_weighting_details 'w=1/[\s^2^(Fo^2^)+(0.0353P)^2^] where P=(Fo^2^+2Fc^2^)/3'
_refine_ls_weighting_scheme calc
_refine_ls_wR_factor_gt 0.0777
_refine_ls_wR_factor_ref 0.0859
_reflns_number_gt 9708
_reflns_number_total 12498
_reflns_threshold_expression >2sigma(I)
_cod_data_source_file sn5078.cif
_cod_data_source_block bprime-CaTeO3-200
_cod_original_cell_volume 1476.60(6)
_cod_database_code 2104340
_cod_database_fobs_code 2104340

loop_
_symmetry_equiv_pos_as_xyz
'x, y, z'
'-x, -y, -z'

loop_
_atom_site_type_symbol
_atom_site_label
_atom_site_fract_x
_atom_site_fract_y
_atom_site_fract_z
_atom_site_U_iso_or_equiv
_atom_site_adp_type
_atom_site_calc_flag
_atom_site_refinement_flags
_atom_site_occupancy
_atom_site_disorder_assembly
_atom_site_disorder_group
Te Te11 0.21366(2) 0.18711(5) -0.23828(3) 0.00770(6) Uani d . 1 . .
Te Te12 0.54787(2) 0.18894(5) -0.27507(3) 0.00665(6) Uani d . 1 . .
Te Te13 -0.14168(2) 0.23824(5) 0.73139(3) 0.00636(6) Uani d . 1 . .
Te Te21 0.02903(2) -0.27990(6) 0.48255(3) 0.00954(6) Uani d . 1 . .
Te Te22 0.35367(2) -0.18971(6) 0.47748(3) 0.00988(6) Uani d . 1 . .
Te Te23 -0.30743(2) 0.70895(5) 0.44460(3) 0.00778(6) Uani d . 1 . .
Te Te31 0.16591(2) 0.29312(5) 0.18864(3) 0.00707(6) Uani d . 1 . .
Te Te32 0.48424(2) -0.71540(5) 0.16415(3) 0.00642(6) Uani d . 1 . .
Te Te33 -0.13538(2) 0.20468(5) 0.17876(3) 0.00705(6) Uani d . 1 . .
Ca Ca11 -0.08191(7) -0.27243(16) 0.11981(9) 0.00873(17) Uani d . 1 . .
Ca Ca12 0.24491(7) -0.18945(16) 0.14145(9) 0.00906(17) Uani d . 1 . .
Ca Ca13 0.59105(7) -0.24742(16) 0.13900(9) 0.00785(17) Uani d . 1 . .
Ca Ca21 -0.07686(7) -0.24963(16) 0.62739(9) 0.00844(17) Uani d . 1 . .
Ca Ca22 0.26468(7) -0.27132(16) 0.58561(9) 0.00801(17) Uani d . 1 . .
Ca Ca23 -0.43729(7) 0.78212(16) 0.61323(9) 0.00790(17) Uani d . 1 . .
Ca Ca31 0.02681(7) -0.24072(16) -0.03523(9) 0.00858(17) Uani d . 1 . .
Ca Ca32 0.36616(7) -0.25500(16) -0.03372(9) 0.00715(16) Uani d . 1 . .
Ca Ca33 0.67459(7) -0.25628(16) -0.05540(9) 0.00716(16) Uani d . 1 . .
O O11 0.2300(2) -0.0248(6) -0.2307(3) 0.0109(7) Uani d . 1 . .
O O12 0.5409(2) 0.0468(6) -0.2255(3) 0.0094(6) Uani d . 1 . .
O O13 -0.1204(2) 0.0438(6) 0.7920(3) 0.0086(6) Uani d . 1 . .
O O21 0.0854(2) 0.4648(6) -0.2026(3) 0.0095(6) Uani d . 1 . .
O O22 0.4353(2) 0.3993(6) -0.4083(3) 0.0106(6) Uani d . 1 . .
O O23 -0.1783(2) 0.4402(6) 0.8753(3) 0.0102(6) Uani d . 1 . .
O O31 0.2932(3) 0.0980(6) -0.0744(3) 0.0126(7) Uani d . 1 . .
O O32 0.5001(2) 0.4094(6) -0.1385(3) 0.0106(6) Uani d . 1 . .
O O33 -0.2671(2) 0.4350(6) 0.6244(3) 0.0104(7) Uani d . 1 . .
O O41 0.0006(3) -0.2719(7) 0.3051(3) 0.0155(7) Uani d . 1 . .
O O42 0.3695(3) -0.3273(7) 0.3165(4) 0.0273(10) Uani d . 1 . .
O O43 -0.4006(3) 0.9474(6) 0.3194(3) 0.0127(7) Uani d . 1 . .
O O51 0.0606(3) -0.5053(6) 0.5151(4) 0.0159(7) Uani d . 1 . .
O O52 0.2448(2) -0.0606(6) 0.4904(3) 0.0123(7) Uani d . 1 . .
O O53 -0.2995(2) 0.5147(6) 0.3283(3) 0.0117(7) Uani d . 1 . .
O O61 -0.0973(2) -0.0267(6) 0.5168(3) 0.0138(7) Uani d . 1 . .
O O62 0.2876(3) 0.0867(7) 0.4327(4) 0.0202(8) Uani d . 1 . .
O O63 -0.4070(2) 0.8891(6) 0.5259(3) 0.0095(6) Uani d . 1 . .
O O71 0.0572(2) 0.5185(6) 0.0543(3) 0.0088(6) Uani d . 1 . .
O O72 0.3851(2) -0.4856(6) 0.0283(3) 0.0090(6) Uani d . 1 . .
O O73 -0.2538(2) 0.5060(6) 0.1029(4) 0.0152(7) Uani d . 1 . .
O O81 0.2400(3) 0.0290(6) 0.0761(3) 0.0117(7) Uani d . 1 . .
O O82 0.5455(2) -0.9699(6) 0.0498(3) 0.0092(6) Uani d . 1 . .
O O83 -0.1402(3) 0.0394(6) 0.0625(3) 0.0155(7) Uani d . 1 . .
O O91 0.1143(2) 0.2486(6) 0.2145(3) 0.0110(7) Uani d . 1 . .
O O92 0.3948(2) -0.6556(6) 0.1835(3) 0.0098(6) Uani d . 1 . .
O O93 -0.0454(2) 0.0921(6) 0.1095(3) 0.0115(7) Uani d . 1 . .

loop_
_atom_site_aniso_label
_atom_site_aniso_U_11
_atom_site_aniso_U_22
_atom_site_aniso_U_33
_atom_site_aniso_U_12
_atom_site_aniso_U_13
_atom_site_aniso_U_23
Te11 0.00766(13) 0.00766(13) 0.00741(14) -0.00606(12) 0.00282(11) -0.00049(10)
Te12 0.00648(12) 0.00720(12) 0.00557(13) -0.00543(11) 0.00219(10) -0.00060(10)
Te13 0.00626(12) 0.00627(12) 0.00554(13) -0.00490(11) 0.00190(10) -0.00025(10)
Te21 0.00953(13) 0.01210(13) 0.00707(14) -0.00902(12) 0.00285(11) -0.00166(11)
Te22 0.01008(13) 0.01199(14) 0.00788(14) -0.00929(13) 0.00213(11) -0.00085(11)
Te23 0.00663(12) 0.00728(12) 0.00720(14) -0.00526(11) 0.00185(10) 0.00014(10)
Te31 0.00738(12) 0.00760(12) 0.00668(13) -0.00611(12) 0.00222(10) -0.00016(10)
Te32 0.00648(12) 0.00656(12) 0.00610(13) -0.00527(11) 0.00205(10) -0.00043(10)
Te33 0.00658(12) 0.00682(12) 0.00595(13) -0.00516(12) 0.00161(10) 0.00000(10)
Ca11 0.0101(4) 0.0088(4) 0.0093(4) -0.0079(4) 0.0047(3) -0.0020(3)
Ca12 0.0077(4) 0.0085(4) 0.0099(4) -0.0064(4) 0.0024(3) 0.0000(3)
Ca13 0.0074(4) 0.0077(4) 0.0074(4) -0.0059(4) 0.0027(3) -0.0004(3)
Ca21 0.0084(4) 0.0074(4) 0.0074(4) -0.0059(4) 0.0033(3) -0.0007(3)
Ca22 0.0087(4) 0.0071(4) 0.0073(4) -0.0063(4) 0.0016(3) 0.0005(3)
Ca23 0.0077(4) 0.0091(4) 0.0055(4) -0.0067(4) 0.0019(3) -0.0005(3)
Ca31 0.0099(4) 0.0083(4) 0.0072(4) -0.0076(4) 0.0010(3) 0.0003(3)
Ca32 0.0068(4) 0.0063(4) 0.0066(4) -0.0050(4) 0.0026(3) -0.0008(3)
Ca33 0.0063(4) 0.0068(4) 0.0071(4) -0.0050(3) 0.0021(3) 0.0001(3)
O11 0.0137(16) 0.0120(15) 0.0098(16) -0.0109(15) 0.0038(13) -0.0004(13)
O12 0.0104(15) 0.0096(15) 0.0095(16) -0.0081(14) 0.0032(13) 0.0003(12)
O13 0.0079(14) 0.0094(15) 0.0095(16) -0.0072(14) 0.0000(12) 0.0024(12)
O21 0.0050(14) 0.0063(14) 0.0108(16) -0.0031(13) 0.0046(12) -0.0008(12)
O22 0.0087(15) 0.0087(15) 0.0084(16) -0.0066(14) -0.0003(12) 0.0009(12)
O23 0.0083(15) 0.0093(15) 0.0090(16) -0.0067(14) 0.0018(13) -0.0004(12)
O31 0.0145(16) 0.0137(16) 0.0097(16) -0.0124(15) -0.0008(13) 0.0008(13)
O32 0.0096(15) 0.0099(15) 0.0107(17) -0.0078(14) 0.0067(13) -0.0054(13)
O33 0.0051(14) 0.0090(15) 0.0073(15) -0.0039(13) 0.0019(12) 0.0003(12)
O41 0.0196(18) 0.0204(18) 0.0053(16) -0.0162(17) 0.0024(14) 0.0009(14)
O42 0.0126(18) 0.023(2) 0.015(2) -0.0110(18) 0.0065(15) -0.0123(16)
O43 0.0166(17) 0.0107(15) 0.0057(15) -0.0105(15) -0.0005(13) 0.0033(12)
O51 0.0168(17) 0.0118(16) 0.0163(18) -0.0107(16) 0.0048(15) 0.0012(14)
O52 0.0073(15) 0.0114(15) 0.0169(18) -0.0069(14) -0.0001(13) 0.0062(13)
O53 0.0117(16) 0.0097(15) 0.0105(16) -0.0083(14) 0.0024(13) 0.0001(13)
O61 0.0088(15) 0.0098(16) 0.0144(18) -0.0060(14) 0.0059(14) -0.0028(13)
O62 0.026(2) 0.028(2) 0.021(2) -0.0242(19) -0.0013(17) 0.0084(17)
O63 0.0092(15) 0.0080(14) 0.0114(16) -0.0064(14) 0.0055(13) -0.0007(12)
O71 0.0095(15) 0.0114(15) 0.0058(15) -0.0087(14) 0.0013(12) 0.0002(12)
O72 0.0103(15) 0.0085(14) 0.0069(15) -0.0072(14) 0.0018(12) 0.0013(12)
O73 0.0089(15) 0.0097(15) 0.0190(19) -0.0048(14) 0.0044(14) 0.0056(14)
O81 0.0132(16) 0.0085(15) 0.0146(17) -0.0084(14) 0.0110(14) -0.0064(13)
O82 0.0101(15) 0.0072(14) 0.0067(15) -0.0064(14) 0.0043(12) -0.0026(12)
O83 0.0170(17) 0.0127(16) 0.0133(18) -0.0128(16) -0.0050(14) 0.0050(14)
O91 0.0117(15) 0.0123(15) 0.0130(17) -0.0100(14) 0.0056(13) -0.0009(13)
O92 0.0091(15) 0.0112(15) 0.0115(16) -0.0083(14) 0.0040(13) 0.0002(13)
O93 0.0067(14) 0.0101(15) 0.0160(18) -0.0058(14) 0.0050(13) 0.0009(13)

loop_
_atom_type_symbol
_atom_type_description
_atom_type_scat_dispersion_real
_atom_type_scat_dispersion_imag
_atom_type_scat_source
O O 0.0106 0.0060 'International Tables Vol C Tables 4.2.6.8 and 6.1.1.4'
Ca Ca 0.2262 0.3064 'International Tables Vol C Tables 4.2.6.8 and 6.1.1.4'
Te Te -0.5308 1.6751 'International Tables Vol C Tables 4.2.6.8 and 6.1.1.4'

loop_
_geom_angle_atom_site_label_1
_geom_angle_atom_site_label_2
_geom_angle_atom_site_label_3
_geom_angle_site_symmetry_1
_geom_angle_site_symmetry_3
_geom_angle
_geom_angle_publ_flag
O31 Te11 O21 . . 101.10(15) y
O31 Te11 O11 . . 91.79(15) y
O21 Te11 O11 . . 95.11(14) y
O22 Te12 O32 . . 99.74(14) y
O22 Te12 O12 . . 104.20(14) y
O32 Te12 O12 . . 97.19(14) y
O33 Te13 O23 . . 100.83(14) y
O33 Te13 O13 . . 96.73(14) y
O23 Te13 O13 . . 99.45(14) y
O51 Te21 O41 . . 103.59(17) y
O51 Te21 O61 . . 92.03(16) y
O41 Te21 O61 . . 102.23(16) y
O63 Te23 O43 . . 91.61(15) y
O63 Te23 O53 . . 102.89(15) y
O43 Te23 O53 . . 91.63(15) y
O63 Te23 O62 . 2_566 91.41(14) y
O43 Te23 O62 . 2_566 86.53(14) y
O53 Te23 O62 . 2_566 165.63(14) y
O91 Te31 O81 . . 90.99(15) y
O91 Te31 O71 . . 94.31(14) y
O81 Te31 O71 . . 93.45(15) y
O82 Te32 O92 . . 96.32(15) y
O82 Te32 O72 . . 92.17(14) y
O92 Te32 O72 . . 89.57(14) y
O73 Te33 O83 . . 98.76(16) y
O73 Te33 O93 . . 99.65(15) y
O83 Te33 O93 . . 94.69(16) y
O41 Ca11 O83 . . 81.14(12) n
O41 Ca11 O71 . 2 143.89(13) n
O83 Ca11 O71 . 2 115.78(12) n
O41 Ca11 O71 . 1_545 76.40(12) n
O83 Ca11 O71 . 1_545 75.95(12) n
O71 Ca11 O71 2 1_545 77.43(12) n
O41 Ca11 O21 . 2 101.49(12) n
O83 Ca11 O21 . 2 157.70(12) n
O71 Ca11 O21 2 2 75.03(11) n
O71 Ca11 O21 1_545 2 126.32(11) n
O41 Ca11 O11 . 2 89.53(12) n
O83 Ca11 O11 . 2 92.73(12) n
O71 Ca11 O11 2 2 119.28(11) n
O71 Ca11 O11 1_545 2 163.03(12) n
O21 Ca11 O11 2 2 65.30(10) n
O41 Ca11 O81 . 2 148.77(12) n
O83 Ca11 O81 . 2 72.07(11) n
O71 Ca11 O81 2 2 65.28(11) n
O71 Ca11 O81 1_545 2 111.15(11) n
O21 Ca11 O81 2 2 97.62(11) n
O11 Ca11 O81 2 2 76.29(10) n
O41 Ca11 O91 . 1_545 68.92(12) n
O83 Ca11 O91 . 1_545 132.51(12) n
O71 Ca11 O91 2 1_545 76.97(11) n
O71 Ca11 O91 1_545 1_545 62.00(10) n
O21 Ca11 O91 2 1_545 67.36(10) n
O11 Ca11 O91 2 1_545 121.89(10) n
O81 Ca11 O91 2 1_545 142.01(11) n
O42 Ca12 O83 . 2 160.14(15) n
O42 Ca12 O13 . 2_556 111.25(13) n
O83 Ca12 O13 2 2_556 87.22(12) n
O42 Ca12 O81 . . 86.05(15) n
O83 Ca12 O81 2 . 75.83(12) n
O13 Ca12 O81 2_556 . 131.52(11) n
O42 Ca12 O72 . . 80.91(12) n
O83 Ca12 O72 2 . 85.91(12) n
O13 Ca12 O72 2_556 . 151.78(12) n
O81 Ca12 O72 . . 72.73(11) n
O42 Ca12 O91 . . 92.19(13) n
O83 Ca12 O91 2 . 87.12(12) n
O13 Ca12 O91 2_556 . 70.43(11) n
O81 Ca12 O91 . . 63.76(11) n
O72 Ca12 O91 . . 136.33(11) n
O42 Ca12 O92 . . 69.00(13) n
O83 Ca12 O92 2 . 117.31(12) n
O13 Ca12 O92 2_556 . 97.49(10) n
O81 Ca12 O92 . . 130.73(11) n
O72 Ca12 O92 . . 62.11(10) n
O91 Ca12 O92 . . 152.81(11) n
O53 Ca13 O73 1_645 1_645 81.28(12) n
O53 Ca13 O82 1_645 2_645 158.81(12) n
O73 Ca13 O82 1_645 2_645 114.44(12) n
O53 Ca13 O82 1_645 1_565 133.80(12) n
O73 Ca13 O82 1_645 1_565 75.45(11) n
O82 Ca13 O82 2_645 1_565 66.44(13) n
O53 Ca13 O12 1_645 2_655 85.11(11) n
O73 Ca13 O12 1_645 2_655 166.31(12) n
O82 Ca13 O12 2_645 2_655 79.11(11) n
O82 Ca13 O12 1_565 2_655 113.67(11) n
O53 Ca13 O43 1_645 1_645 68.31(11) n
O73 Ca13 O43 1_645 1_645 89.44(13) n
O82 Ca13 O43 2_645 1_645 123.28(11) n
O82 Ca13 O43 1_565 1_645 72.08(11) n
O12 Ca13 O43 2_655 1_645 84.11(12) n
O53 Ca13 O72 1_645 2_645 103.35(11) n
O73 Ca13 O72 1_645 2_645 83.34(12) n
O82 Ca13 O72 2_645 2_645 66.55(11) n
O82 Ca13 O72 1_565 2_645 112.71(11) n
O12 Ca13 O72 2_655 2_645 101.37(11) n
O43 Ca13 O72 1_645 2_645 169.81(11) n
O51 Ca21 O91 2_546 2_556 96.73(13) n
O51 Ca21 O52 2_546 2_556 82.98(13) n
O91 Ca21 O52 2_556 2_556 92.58(12) n
O51 Ca21 O13 2_546 . 168.54(12) n
O91 Ca21 O13 2_556 . 73.79(11) n
O52 Ca21 O13 2_556 . 90.91(12) n
O51 Ca21 O21 2_546 1_546 104.74(12) n
O91 Ca21 O21 2_556 1_546 76.36(11) n
O52 Ca21 O21 2_556 1_546 167.05(12) n
O13 Ca21 O21 . 1_546 79.64(11) n
O51 Ca21 O61 2_546 . 111.26(12) n
O91 Ca21 O61 2_556 . 147.67(12) n
O52 Ca21 O61 2_556 . 75.78(11) n
O13 Ca21 O61 . . 76.32(11) n
O21 Ca21 O61 1_546 . 110.06(11) n
O51 Ca21 O51 2_546 . 73.12(15) n
O91 Ca21 O51 2_556 . 144.56(12) n
O52 Ca21 O51 2_556 . 118.78(12) n
O13 Ca21 O51 . . 118.34(12) n
O21 Ca21 O51 1_546 . 73.83(11) n
O61 Ca21 O51 . . 63.08(11) n
O53 Ca22 O61 2_556 2_556 102.95(13) n
O53 Ca22 O52 2_556 . 173.98(13) n
O61 Ca22 O52 2_556 . 81.19(12) n
O53 Ca22 O22 2_556 1_546 88.10(12) n
O61 Ca22 O22 2_556 1_546 154.14(13) n
O52 Ca22 O22 . 1_546 86.38(12) n
O53 Ca22 O11 2_556 1_556 99.86(12) n
O61 Ca22 O11 2_556 1_556 93.72(12) n
O52 Ca22 O11 . 1_556 84.10(12) n
O22 Ca22 O11 1_546 1_556 107.51(12) n
O53 Ca22 O33 2_556 2_556 89.41(12) n
O61 Ca22 O33 2_556 2_556 75.61(12) n
O52 Ca22 O33 . 2_556 87.40(12) n
O22 Ca22 O33 1_546 2_556 81.29(11) n
O11 Ca22 O33 1_556 2_556 167.28(12) n
O33 Ca23 O63 . . 75.08(12) n
O33 Ca23 O63 . 2_476 141.79(12) n
O63 Ca23 O63 . 2_476 76.24(13) n
O33 Ca23 O92 . 2_556 85.34(12) n
O63 Ca23 O92 . 2_556 138.04(12) n
O63 Ca23 O92 2_476 2_556 132.67(12) n
O33 Ca23 O22 . 2_565 81.07(12) n
O63 Ca23 O22 . 2_565 90.54(12) n
O63 Ca23 O22 2_476 2_565 74.47(11) n
O92 Ca23 O22 2_556 2_565 123.03(12) n
O33 Ca23 O12 . 1_466 103.10(12) n
O63 Ca23 O12 . 1_466 74.12(11) n
O63 Ca23 O12 2_476 1_466 92.69(11) n
O92 Ca23 O12 2_556 1_466 74.80(11) n
O22 Ca23 O12 2_565 1_466 162.15(12) n
O33 Ca23 O43 . 2_476 152.62(12) n
O63 Ca23 O43 . 2_476 130.65(11) n
O63 Ca23 O43 2_476 2_476 63.95(11) n
O92 Ca23 O43 2_556 2_476 68.90(11) n
O22 Ca23 O43 2_565 2_476 104.77(11) n
O12 Ca23 O43 1_466 2_476 79.65(11) n
O71 Ca31 O93 1_545 2 164.13(12) n
O71 Ca31 O21 1_545 1_545 77.87(11) n
O93 Ca31 O21 2 1_545 97.76(12) n
O71 Ca31 O93 1_545 . 108.78(12) n
O93 Ca31 O93 2 . 76.89(13) n
O21 Ca31 O93 1_545 . 172.26(11) n
O71 Ca31 O13 1_545 1_554 119.53(12) n
O93 Ca31 O13 2 1_554 74.44(11) n
O21 Ca31 O13 1_545 1_554 82.84(11) n
O93 Ca31 O13 . 1_554 90.27(11) n
O71 Ca31 O23 1_545 2_556 84.78(11) n
O93 Ca31 O23 2 2_556 81.74(12) n
O21 Ca31 O23 1_545 2_556 105.73(11) n
O93 Ca31 O23 . 2_556 79.26(11) n
O13 Ca31 O23 1_554 2_556 155.64(11) n
O71 Ca31 O83 1_545 . 66.81(10) n
O93 Ca31 O83 2 . 127.24(11) n
O21 Ca31 O83 1_545 . 119.88(11) n
O93 Ca31 O83 . . 61.18(10) n
O13 Ca31 O83 1_554 . 75.22(10) n
O23 Ca31 O83 2_556 . 117.02(11) n
O81 Ca32 O72 . . 80.25(12) n
O81 Ca32 O32 . 1_545 170.20(12) n
O72 Ca32 O32 . 1_545 89.95(12) n
O81 Ca32 O32 . 2_655 99.54(12) n
O72 Ca32 O32 . 2_655 91.77(12) n
O32 Ca32 O32 1_545 2_655 81.03(12) n
O81 Ca32 O31 . . 80.58(12) n
O72 Ca32 O31 . . 160.41(12) n
O32 Ca32 O31 1_545 . 109.17(12) n
O32 Ca32 O31 2_655 . 95.34(12) n
O81 Ca32 O11 . . 85.78(12) n
O72 Ca32 O11 . . 108.47(12) n
O32 Ca32 O11 1_545 . 97.05(12) n
O32 Ca32 O11 2_655 . 159.70(12) n
O31 Ca32 O11 . . 66.02(11) n
O82 Ca33 O73 1_565 1_645 80.62(12) n
O82 Ca33 O23 1_565 1_644 169.64(12) n
O73 Ca33 O23 1_645 1_644 92.94(12) n
O82 Ca33 O31 1_565 2_655 81.00(12) n
O73 Ca33 O31 1_645 2_655 95.26(13) n
O23 Ca33 O31 1_644 2_655 91.59(12) n
O82 Ca33 O12 1_565 . 82.01(11) n
O73 Ca33 O12 1_645 . 154.90(13) n
O23 Ca33 O12 1_644 . 106.54(12) n
O31 Ca33 O12 2_655 . 99.77(12) n
O82 Ca33 O92 1_565 2_645 87.60(12) n
O73 Ca33 O92 1_645 2_645 86.68(13) n
O23 Ca33 O92 1_644 2_645 100.20(12) n
O31 Ca33 O92 2_655 2_645 167.95(12) n
O12 Ca33 O92 . 2_645 74.60(11) n
Te11 O11 Ca22 . 1_554 118.89(15) n
Te11 O11 Ca32 . . 99.01(14) n
Ca22 O11 Ca32 1_554 . 114.34(13) n
Te11 O11 Ca11 . 2 96.82(13) n
Ca22 O11 Ca11 1_554 2 125.79(14) n
Ca32 O11 Ca11 . 2 96.81(11) n
Te12 O12 Ca33 . . 118.21(16) n
Te12 O12 Ca13 . 2_655 127.82(16) n
Ca33 O12 Ca13 . 2_655 93.34(11) n
Te12 O12 Ca23 . 1_644 116.11(15) n
Ca33 O12 Ca23 . 1_644 94.97(11) n
Ca13 O12 Ca23 2_655 1_644 99.69(12) n
Te13 O13 Ca12 . 2_556 125.51(15) n
Te13 O13 Ca31 . 1_556 116.56(15) n
Ca12 O13 Ca31 2_556 1_556 101.60(12) n
Te13 O13 Ca21 . . 112.00(14) n
Ca12 O13 Ca21 2_556 . 98.09(12) n
Ca31 O13 Ca21 1_556 . 98.53(11) n
Te11 O21 Ca31 . 1_565 128.31(17) n
Te11 O21 Ca11 . 2 99.77(13) n
Ca31 O21 Ca11 1_565 2 99.73(12) n
Te11 O21 Ca21 . 1_564 124.49(16) n
Ca31 O21 Ca21 1_565 1_564 97.65(11) n
Ca11 O21 Ca21 2 1_564 101.06(12) n
Te12 O22 Ca22 . 1_564 131.48(17) n
Te12 O22 Ca23 . 2_565 116.95(15) n
Ca22 O22 Ca23 1_564 2_565 97.69(12) n
Te13 O23 Ca33 . 1_466 127.93(17) n
Te13 O23 Ca31 . 2_556 109.66(14) n
Ca33 O23 Ca31 1_466 2_556 118.13(14) n
Te11 O31 Ca33 . 2_655 130.41(17) n
Te11 O31 Ca32 . . 101.35(14) n
Ca33 O31 Ca32 2_655 . 128.13(15) n
Te12 O32 Ca32 . 1_565 147.23(18) n
Te12 O32 Ca32 . 2_655 111.75(15) n
Ca32 O32 Ca32 1_565 2_655 98.96(12) n
Te13 O33 Ca23 . . 144.98(18) n
Te13 O33 Ca22 . 2_556 115.17(15) n
Ca23 O33 Ca22 . 2_556 99.49(12) n
Te21 O41 Ca11 . . 142.33(19) n
Te22 O42 Ca12 . . 127.31(18) n
Te23 O43 Ca13 . 1_465 99.04(14) n
Te23 O43 Ca23 . 2_476 96.59(14) n
Ca13 O43 Ca23 1_465 2_476 95.12(12) n
Te21 O51 Ca21 . 2_546 129.12(18) n
Te21 O51 Ca21 . . 101.23(15) n
Ca21 O51 Ca21 2_546 . 106.89(15) n
Te22 O52 Ca22 . . 121.98(16) n
Te22 O52 Ca21 . 2_556 131.23(16) n
Ca22 O52 Ca21 . 2_556 104.12(13) n
Te23 O53 Ca22 . 2_556 117.30(16) n
Te23 O53 Ca13 . 1_465 100.97(14) n
Ca22 O53 Ca13 2_556 1_465 132.89(16) n
Te21 O61 Ca22 . 2_556 141.48(19) n
Te21 O61 Ca21 . . 100.78(14) n
Ca22 O61 Ca21 2_556 . 98.86(13) n
Te22 O62 Te23 . 2_566 127.88(19) n
Te23 O63 Ca23 . . 131.95(16) n
Te23 O63 Ca23 . 2_476 106.68(14) n
Ca23 O63 Ca23 . 2_476 103.76(13) n
Te31 O71 Ca31 . 1_565 125.09(16) n
Te31 O71 Ca11 . 2 102.66(14) n
Ca31 O71 Ca11 1_565 2 105.23(12) n
Te31 O71 Ca11 . 1_565 102.14(14) n
Ca31 O71 Ca11 1_565 1_565 116.29(13) n
Ca11 O71 Ca11 2 1_565 102.57(12) n
Te32 O72 Ca32 . . 127.10(17) n
Te32 O72 Ca12 . . 94.14(13) n
Ca32 O72 Ca12 . . 103.12(12) n
Te32 O72 Ca13 . 2_645 96.05(13) n
Ca32 O72 Ca13 . 2_645 116.99(13) n
Ca12 O72 Ca13 . 2_645 118.64(14) n
Te33 O73 Ca33 . 1_465 143.80(18) n
Te33 O73 Ca13 . 1_465 118.16(16) n
Ca33 O73 Ca13 1_465 1_465 96.67(12) n
Te31 O81 Ca32 . . 149.95(19) n
Te31 O81 Ca12 . . 100.61(14) n
Ca32 O81 Ca12 . . 103.78(13) n
Te31 O81 Ca11 . 2 93.93(13) n
Ca32 O81 Ca11 . 2 100.29(13) n
Ca12 O81 Ca11 . 2 96.80(12) n
Te32 O82 Ca33 . 1_545 141.54(18) n
Te32 O82 Ca13 . 2_645 99.83(13) n
Ca33 O82 Ca13 1_545 2_645 97.53(12) n
Te32 O82 Ca13 . 1_545 107.58(14) n
Ca33 O82 Ca13 1_545 1_545 96.28(12) n
Ca13 O82 Ca13 2_645 1_545 113.56(13) n
Te33 O83 Ca12 . 2 122.51(16) n
Te33 O83 Ca11 . . 124.39(17) n
Ca12 O83 Ca11 2 . 110.85(15) n
Te33 O83 Ca31 . . 92.78(14) n
Ca12 O83 Ca31 2 . 91.89(12) n
Ca11 O83 Ca31 . . 100.41(12) n
Te31 O91 Ca21 . 2_556 142.33(19) n
Te31 O91 Ca12 . . 98.93(13) n
Ca21 O91 Ca12 2_556 . 99.51(12) n
Te31 O91 Ca11 . 1_565 88.21(12) n
Ca21 O91 Ca11 2_556 1_565 97.90(11) n
Ca12 O91 Ca11 . 1_565 140.42(14) n
Te32 O92 Ca23 . 2_556 114.08(15) n
Te32 O92 Ca33 . 2_645 134.81(17) n
Ca23 O92 Ca33 2_556 2_645 96.63(12) n
Te32 O92 Ca12 . . 89.66(12) n
Ca23 O92 Ca12 2_556 . 119.10(13) n
Ca33 O92 Ca12 2_645 . 103.96(12) n
Te33 O93 Ca31 . 2 140.06(17) n
Te33 O93 Ca31 . . 109.46(16) n
Ca31 O93 Ca31 2 . 103.11(13) n

loop_
_geom_bond_atom_site_label_1
_geom_bond_atom_site_label_2
_geom_bond_site_symmetry_2
_geom_bond_distance
_geom_bond_publ_flag
Te11 O31 . 1.855(3) y
Te11 O21 . 1.875(3) y
Te11 O11 . 1.887(3) y
Te11 Ca32 . 3.3483(9) n
Te11 Ca11 2 3.3982(10) n
Te11 Ca22 1_554 3.7060(10) n
Te11 Ca33 2_655 3.7893(10) n
Te12 O22 . 1.865(3) y
Te12 O32 . 1.884(3) y
Te12 O12 . 1.888(3) y
Te12 Ca32 2_655 3.5453(10) n
Te12 Ca23 2_565 3.6930(10) n
Te12 Ca33 . 3.7192(9) n
Te12 Ca23 1_644 3.7200(10) n
Te12 Ca22 1_564 3.8325(10) n
Te13 O33 . 1.861(3) y
Te13 O23 . 1.887(3) y
Te13 O13 . 1.891(3) y
Te13 Ca31 2_556 3.5676(10) n
Te13 Ca22 2_556 3.6233(10) n
Te13 Ca21 . 3.6444(10) n
Te13 Ca31 1_556 3.6975(10) n
Te13 Ca33 1_466 3.7737(10) n
Te21 O51 . 1.842(3) y
Te21 O41 . 1.847(3) y
Te21 O61 . 1.857(3) y
Te21 Ca21 . 3.4192(10) n
Te21 Ca21 2_546 3.7533(10) n
Te22 O42 . 1.846(4) y
Te22 O62 . 1.850(4) y
Te22 O52 . 1.859(3) y
Te22 Ca22 . 3.6627(10) n
Te22 Ca12 . 3.7408(10) n
Te23 O63 . 1.858(3) y
Te23 O43 . 1.867(3) y
Te23 O53 . 1.909(3) y
Te23 O62 2_566 2.467(4) y
Te23 Ca13 1_465 3.3100(10) n
Te23 Ca23 2_476 3.4108(10) n
Te23 Ca22 2_556 3.5869(9) n
Te31 O91 . 1.860(3) y
Te31 O81 . 1.882(3) y
Te31 O71 . 1.883(3) y
Te31 Ca11 1_565 3.3622(10) n
Te31 Ca11 2 3.3633(10) n
Te31 Ca12 . 3.3884(10) n
Te31 Ca31 1_565 3.7766(9) n
Te32 O82 . 1.859(3) y
Te32 O92 . 1.887(3) y
Te32 O72 . 1.898(3) y
Te32 Ca12 . 3.2507(10) n
Te32 Ca13 2_645 3.2991(10) n
Te32 Ca13 1_545 3.4847(9) n
Te32 Ca23 2_556 3.6041(10) n
Te32 Ca32 . 3.7664(9) n
Te33 O73 . 1.846(3) y
Te33 O83 . 1.864(4) y
Te33 O93 . 1.874(3) y
Te33 Ca31 . 3.5299(10) n
Te33 Ca13 1_465 3.6740(10) n
Te33 Ca12 2 3.6787(10) n
Te33 Ca11 . 3.7416(10) n
Ca11 O41 . 2.336(4) y
Ca11 O83 . 2.358(4) y
Ca11 O71 2 2.404(3) y
Ca11 O71 1_545 2.417(3) y
Ca11 O21 2 2.534(3) y
Ca11 O11 2 2.610(3) y
Ca11 O81 2 2.662(4) y
Ca11 O91 1_545 2.860(3) y
Ca11 Te31 1_545 3.3623(10) n
Ca11 Te31 2 3.3633(10) n
Ca11 Te11 2 3.3982(10) n
Ca12 O42 . 2.322(4) y
Ca12 O83 2 2.325(4) y
Ca12 O13 2_556 2.439(3) y
Ca12 O81 . 2.493(3) y
Ca12 O72 . 2.505(3) y
Ca12 O91 . 2.559(3) y
Ca12 O92 . 2.658(3) y
Ca12 Te33 2 3.6787(10) n
Ca12 Ca21 2_556 3.7202(13) n
Ca13 O53 1_645 2.365(3) y
Ca13 O73 1_645 2.423(4) y
Ca13 O82 2_645 2.426(3) y
Ca13 O82 1_565 2.439(3) y
Ca13 O12 2_655 2.452(3) y
Ca13 O43 1_645 2.456(4) y
Ca13 O72 2_645 2.506(3) y
Ca13 Te32 2_645 3.2992(10) n
Ca13 Te23 1_645 3.3100(10) n
Ca13 Te32 1_565 3.4849(9) n
Ca13 Ca33 . 3.5290(13) n
Ca13 Ca33 2_655 3.5535(13) n
Ca21 O51 2_546 2.309(4) y
Ca21 O91 2_556 2.311(3) y
Ca21 O52 2_556 2.363(3) y
Ca21 O13 . 2.486(3) y
Ca21 O21 1_546 2.539(3) y
Ca21 O61 . 2.544(4) y
Ca21 O51 . 2.544(4) y
Ca21 Ca22 2_556 3.6946(13) n
Ca21 Ca12 2_556 3.7202(13) n
Ca21 Ca31 1_556 3.7351(13) n
Ca22 O53 2_556 2.285(3) y
Ca22 O61 2_556 2.316(4) y
Ca22 O52 . 2.321(3) y
Ca22 O22 1_546 2.334(3) y
Ca22 O11 1_556 2.405(4) y
Ca22 O33 2_556 2.416(3) y
Ca22 Te23 2_556 3.5868(9) n
Ca22 Ca23 2_556 3.6045(13) n
Ca22 Te13 2_556 3.6233(10) n
Ca22 Ca21 2_556 3.6946(13) n
Ca22 Te11 1_556 3.7062(10) n
Ca23 O33 . 2.306(3) y
Ca23 O63 . 2.352(3) y
Ca23 O63 2_476 2.376(3) y
Ca23 O92 2_556 2.395(3) y
Ca23 O22 2_565 2.453(3) y
Ca23 O12 1_466 2.480(3) y
Ca23 O43 2_476 2.649(4) y
Ca23 Te23 2_476 3.4109(10) n
Ca23 Te32 2_556 3.6043(10) n
Ca23 Ca22 2_556 3.6045(13) n
Ca23 Ca33 1_466 3.6222(13) n
Ca23 Te12 2_565 3.6930(10) n
Ca31 O71 1_545 2.365(3) y
Ca31 O93 2 2.382(3) y
Ca31 O21 1_545 2.422(3) y
Ca31 O93 . 2.432(4) y
Ca31 O13 1_554 2.443(3) y
Ca31 O23 2_556 2.459(3) y
Ca31 O83 . 2.909(4) y
Ca31 Te13 2_556 3.5677(10) n
Ca31 Te13 1_554 3.6976(10) n
Ca31 Ca21 1_554 3.7350(13) n
Ca31 Ca31 2 3.7703(18) n
Ca32 O81 . 2.295(3) y
Ca32 O72 . 2.304(3) y
Ca32 O32 1_545 2.354(3) y
Ca32 O32 2_655 2.385(3) y
Ca32 O31 . 2.446(3) y
Ca32 O11 . 2.486(3) y
Ca32 Te12 2_655 3.5453(10) n
Ca32 Ca32 2_645 3.6033(18) n
Ca32 Ca11 2 3.8120(13) n
Ca33 O82 1_565 2.298(3) y
Ca33 O73 1_645 2.300(3) y
Ca33 O23 1_644 2.308(3) y
Ca33 O31 2_655 2.314(3) y
Ca33 O12 . 2.434(3) y
Ca33 O92 2_645 2.454(3) y
Ca33 Ca13 2_655 3.5536(13) n
Ca33 Ca23 1_644 3.6222(13) n
Ca33 Te13 1_644 3.7737(10) n
Ca33 Te11 2_655 3.7892(10) n
